data_7008630
loop_
_publ_author_name
'Weyherm\"uller, Thomas'
'Wagner, Rita'
'Khanra, Sumit'
'Chaudhuri, Phalguni'

_publ_section_title
;
 A magnetostructural study of linear NiII MnIII NiII, NiII CrIII NiII
 and triangular Ni(II)3 species containing
 (pyridine-2-aldoximato)nickel(II) unit as a building block.
;
_journal_issue 15
_journal_name_full 'Dalton transactions (Cambridge, England : 2003)'
_journal_page_first 2539
_journal_page_last 2546
_journal_paper_doi 10.1039/b505302a
_journal_year 2005
_chemical_formula_sum 'C36 H32 Cl Mn N12 Ni2 O11'
_chemical_formula_weight 1016.55
_chemical_name_systematic
;
?
;
_space_group_IT_number 148
_symmetry_cell_setting rhombohedral
_symmetry_space_group_name_Hall '-R 3'
_symmetry_space_group_name_H-M 'R -3 :H'
_atom_sites_solution_hydrogens geom
_atom_sites_solution_primary direct
_atom_sites_solution_secondary difmap
_audit_creation_method SHELXL-97
_cell_angle_alpha 90.00
_cell_angle_beta 90.00
_cell_angle_gamma 120.00
_cell_formula_units_Z 3
_cell_length_a 13.7375(4)
_cell_length_b 13.7375(4)
_cell_length_c 21.5674(6)
_cell_measurement_reflns_used 15658
_cell_measurement_temperature 100(2)
_cell_measurement_theta_max 28.28
_cell_measurement_theta_min 2.91
_cell_volume 3524.88(18)
_computing_cell_refinement 'DENZO, Nonius Collect Software'
_computing_data_collection 'DENZO, Nonius Collect Software'
_computing_data_reduction 'DENZO, Nonius Collect Software'
_computing_structure_refinement 'SHELXL-97 (Sheldrick, 1997)'
_computing_structure_solution 'SHELXS-97 (Sheldrick, 1990)'
_diffrn_ambient_temperature 100(2)
_diffrn_measured_fraction_theta_full 0.330
_diffrn_measured_fraction_theta_max 0.330
_diffrn_measurement_device_type 'Nonius Kappa-CCD'
_diffrn_measurement_method '783 images at 1 deg. in\ w and 60 sec.'
_diffrn_radiation_monochromator graphite
_diffrn_radiation_source 'rotating anode'
_diffrn_radiation_type MoK\a
_diffrn_radiation_wavelength 0.71073
_diffrn_reflns_av_R_equivalents 0.0355
_diffrn_reflns_av_sigmaI/netI 0.0201
_diffrn_reflns_limit_h_max 18
_diffrn_reflns_limit_h_min -18
_diffrn_reflns_limit_k_max 18
_diffrn_reflns_limit_k_min -18
_diffrn_reflns_limit_l_max 28
_diffrn_reflns_limit_l_min -28
_diffrn_reflns_number 20351
_diffrn_reflns_theta_full 28.31
_diffrn_reflns_theta_max 28.31
_diffrn_reflns_theta_min 3.55
_exptl_absorpt_coefficient_mu 1.180
_exptl_absorpt_correction_type none
_exptl_crystal_colour 'dark brown'
_exptl_crystal_density_diffrn 1.437
_exptl_crystal_density_method 'not measured'
_exptl_crystal_description 'opaque block'
_exptl_crystal_F_000 1554
_exptl_crystal_size_max 0.12
_exptl_crystal_size_mid 0.09
_exptl_crystal_size_min 0.08
_refine_diff_density_max 0.643
_refine_diff_density_min -0.338
_refine_diff_density_rms 0.065
_refine_ls_extinction_method none
_refine_ls_goodness_of_fit_ref 1.091
_refine_ls_hydrogen_treatment mixed
_refine_ls_matrix_type full
_refine_ls_number_parameters 127
_refine_ls_number_reflns 1941
_refine_ls_number_restraints 21
_refine_ls_restrained_S_all 1.092
_refine_ls_R_factor_all 0.0359
_refine_ls_R_factor_gt 0.0325
_refine_ls_shift/su_max 0.000
_refine_ls_shift/su_mean 0.000
_refine_ls_structure_factor_coef Fsqd
_refine_ls_weighting_details 'w=1/[\s^2^(Fo^2^)+(0.0539P)^2^+6.8151P] where P=(Fo^2^+2Fc^2^)/3'
_refine_ls_weighting_scheme calc
_refine_ls_wR_factor_gt 0.0944
_refine_ls_wR_factor_ref 0.0970
_reflns_number_gt 1787
_reflns_number_total 1941
_reflns_threshold_expression >2sigma(I)
_cod_data_source_file b505302a.txt
_cod_data_source_block 1
_cod_depositor_comments
;
The following automatic conversions were performed:

'_refine_ls_weighting_scheme' value 'calc
w=1/[\s^2^(Fo^2^)+(0.0539P)^2^+6.8151P] where P=(Fo^2^+2Fc^2^)/3' was
changed to 'calc'. New tag '_refine_ls_weighting_details' was
created. The value of the new tag was set to
'w=1/[\s^2^(Fo^2^)+(0.0539P)^2^+6.8151P] where P=(Fo^2^+2Fc^2^)/3'.

Automatic conversion script
Id: cif_fix_values 3143 2015-03-26 13:38:13Z robertas 
;
_cod_original_cell_volume 3524.87(18)
_cod_original_sg_symbol_H-M R-3
_cod_database_code 7008630

loop_
_symmetry_equiv_pos_as_xyz
'x, y, z'
'-y, x-y, z'
'-x+y, -x, z'
'x+2/3, y+1/3, z+1/3'
'-y+2/3, x-y+1/3, z+1/3'
'-x+y+2/3, -x+1/3, z+1/3'
'x+1/3, y+2/3, z+2/3'
'-y+1/3, x-y+2/3, z+2/3'
'-x+y+1/3, -x+2/3, z+2/3'
'-x, -y, -z'
'y, -x+y, -z'
'x-y, x, -z'
'-x+2/3, -y+1/3, -z+1/3'
'y+2/3, -x+y+1/3, -z+1/3'
'x-y+2/3, x+1/3, -z+1/3'
'-x+1/3, -y+2/3, -z+2/3'
'y+1/3, -x+y+2/3, -z+2/3'
'x-y+1/3, x+2/3, -z+2/3'

loop_
_atom_site_label
_atom_site_type_symbol
_atom_site_fract_x
_atom_site_fract_y
_atom_site_fract_z
_atom_site_U_iso_or_equiv
_atom_site_adp_type
_atom_site_occupancy
_atom_site_calc_flag
_atom_site_refinement_flags
_atom_site_disorder_assembly
_atom_site_disorder_group
Ni1 Ni 0.0000 0.0000 0.334463(16) 0.01954(13) Uani 1 d S . .
Mn1 Mn 0.0000 0.0000 0.5000 0.01714(16) Uani 1 d S . .
N1 N -0.14715(13) -0.06149(13) 0.28067(7) 0.0227(3) Uani 1 d . . .
C2 C -0.17025(17) -0.11167(17) 0.22492(9) 0.0287(4) Uani 1 d . . .
H2 H -0.1197 -0.1329 0.2080 0.034 Uiso 1 calc R . .
C3 C -0.26534(18) -0.13386(17) 0.19093(9) 0.0330(4) Uani 1 d . . .
H3 H -0.2788 -0.1688 0.1514 0.040 Uiso 1 calc R . .
C4 C -0.33958(17) -0.10431(18) 0.21547(10) 0.0343(5) Uani 1 d . . .
H4 H -0.4052 -0.1191 0.1932 0.041 Uiso 1 calc R . .
C5 C -0.31727(17) -0.05253(18) 0.27322(10) 0.0312(4) Uani 1 d . . .
H5 H -0.3672 -0.0312 0.2910 0.037 Uiso 1 calc R . .
C6 C -0.22023(15) -0.03253(15) 0.30456(8) 0.0234(3) Uani 1 d . . .
C7 C -0.19347(16) 0.01646(16) 0.36685(8) 0.0258(4) Uani 1 d . . .
H7 H -0.2417 0.0355 0.3886 0.031 Uiso 1 calc R . .
N8 N -0.10055(13) 0.03208(12) 0.39024(6) 0.0218(3) Uani 1 d . . .
O9 O -0.07726(12) 0.06627(11) 0.44945(5) 0.0255(3) Uani 1 d . . .
Cl20 Cl -0.3884(3) 0.1483(4) 0.3752(2) 0.0591(10) Uani 0.17 d PD . .
O21 O -0.2736(9) 0.2135(10) 0.3676(6) 0.087(4) Uani 0.17 d PD . .
O22 O -0.4145(10) 0.0484(10) 0.4019(6) 0.099(6) Uani 0.17 d PD . .
O23 O -0.4254(11) 0.2041(12) 0.4130(5) 0.091(5) Uani 0.17 d PD . .
O24 O -0.4385(11) 0.1312(13) 0.3180(5) 0.087(4) Uani 0.17 d PD . .
O30 O -0.5000 0.0000 0.5000 0.126(5) Uiso 0.33 d SP . .

loop_
_atom_site_aniso_label
_atom_site_aniso_U_11
_atom_site_aniso_U_22
_atom_site_aniso_U_33
_atom_site_aniso_U_23
_atom_site_aniso_U_13
_atom_site_aniso_U_12
Ni1 0.02312(16) 0.02312(16) 0.01239(19) 0.000 0.000 0.01156(8)
Mn1 0.0203(2) 0.0203(2) 0.0108(3) 0.000 0.000 0.01015(10)
N1 0.0236(7) 0.0239(7) 0.0180(7) -0.0001(5) -0.0016(5) 0.0098(6)
C2 0.0308(10) 0.0312(10) 0.0224(9) -0.0048(7) -0.0034(7) 0.0143(8)
C3 0.0329(10) 0.0320(10) 0.0251(9) -0.0048(7) -0.0093(8) 0.0095(8)
C4 0.0246(9) 0.0352(10) 0.0332(10) 0.0034(8) -0.0084(8) 0.0075(8)
C5 0.0249(9) 0.0363(10) 0.0314(10) 0.0042(8) -0.0007(7) 0.0147(8)
C6 0.0223(8) 0.0243(8) 0.0203(8) 0.0026(6) 0.0003(6) 0.0090(7)
C7 0.0265(9) 0.0301(9) 0.0217(8) 0.0000(7) 0.0031(7) 0.0149(7)
N8 0.0260(7) 0.0220(7) 0.0149(6) -0.0012(5) 0.0011(5) 0.0101(6)
O9 0.0316(7) 0.0295(7) 0.0152(6) -0.0038(5) 0.0014(5) 0.0153(6)
Cl20 0.049(2) 0.080(3) 0.051(2) -0.005(2) -0.0040(17) 0.034(2)
O21 0.105(10) 0.083(7) 0.067(9) -0.012(7) -0.008(7) 0.043(8)
O22 0.058(9) 0.171(19) 0.088(11) 0.033(12) 0.011(8) 0.072(11)
O23 0.105(12) 0.136(16) 0.052(8) 0.012(9) 0.028(8) 0.075(12)
O24 0.105(10) 0.083(7) 0.067(9) -0.012(7) -0.008(7) 0.043(8)

loop_
_atom_type_symbol
_atom_type_description
_atom_type_scat_dispersion_real
_atom_type_scat_dispersion_imag
_atom_type_scat_source
C C 0.0033 0.0016 'International Tables Vol C Tables 4.2.6.8 and 6.1.1.4'
H H 0.0000 0.0000 'International Tables Vol C Tables 4.2.6.8 and 6.1.1.4'
N N 0.0061 0.0033 'International Tables Vol C Tables 4.2.6.8 and 6.1.1.4'
O O 0.0106 0.0060 'International Tables Vol C Tables 4.2.6.8 and 6.1.1.4'
Cl Cl 0.1484 0.1585 'International Tables Vol C Tables 4.2.6.8 and 6.1.1.4'
Ni Ni 0.3393 1.1124 'International Tables Vol C Tables 4.2.6.8 and 6.1.1.4'
Mn Mn 0.3368 0.7283 'International Tables Vol C Tables 4.2.6.8 and 6.1.1.4'

loop_
_geom_angle_atom_site_label_1
_geom_angle_atom_site_label_2
_geom_angle_atom_site_label_3
_geom_angle
_geom_angle_site_symmetry_1
_geom_angle_site_symmetry_3
_geom_angle_publ_flag
N8 Ni1 N8 88.74(6) 3 . ?
N8 Ni1 N8 88.74(6) 3 2 ?
N8 Ni1 N8 88.74(6) . 2 ?
N8 Ni1 N1 161.75(6) 3 . ?
N8 Ni1 N1 78.09(6) . . ?
N8 Ni1 N1 103.37(6) 2 . ?
N8 Ni1 N1 78.09(6) 3 3 ?
N8 Ni1 N1 103.37(6) . 3 ?
N8 Ni1 N1 161.75(6) 2 3 ?
N1 Ni1 N1 92.59(6) . 3 ?
N8 Ni1 N1 103.37(6) 3 2 ?
N8 Ni1 N1 161.75(6) . 2 ?
N8 Ni1 N1 78.09(6) 2 2 ?
N1 Ni1 N1 92.59(6) . 2 ?
N1 Ni1 N1 92.59(6) 3 2 ?
O9 Mn1 O9 93.80(5) 11_556 12_556 ?
O9 Mn1 O9 93.80(5) 11_556 10_556 ?
O9 Mn1 O9 93.80(5) 12_556 10_556 ?
O9 Mn1 O9 86.20(5) 11_556 . ?
O9 Mn1 O9 86.20(5) 12_556 . ?
O9 Mn1 O9 180.0 10_556 . ?
O9 Mn1 O9 86.20(5) 11_556 3 ?
O9 Mn1 O9 180.0 12_556 3 ?
O9 Mn1 O9 86.20(5) 10_556 3 ?
O9 Mn1 O9 93.80(5) . 3 ?
O9 Mn1 O9 180.0 11_556 2 ?
O9 Mn1 O9 86.20(5) 12_556 2 ?
O9 Mn1 O9 86.20(5) 10_556 2 ?
O9 Mn1 O9 93.80(5) . 2 ?
O9 Mn1 O9 93.80(5) 3 2 ?
C2 N1 C6 118.19(16) . . ?
C2 N1 Ni1 129.20(13) . . ?
C6 N1 Ni1 112.13(11) . . ?
N1 C2 C3 122.61(19) . . ?
C4 C3 C2 118.99(18) . . ?
C3 C4 C5 119.24(18) . . ?
C4 C5 C6 118.66(19) . . ?
N1 C6 C5 122.30(17) . . ?
N1 C6 C7 115.57(16) . . ?
C5 C6 C7 122.06(18) . . ?
N8 C7 C6 115.87(16) . . ?
C7 N8 O9 118.30(15) . . ?
C7 N8 Ni1 117.09(12) . . ?
O9 N8 Ni1 124.60(11) . . ?
N8 O9 Mn1 116.17(10) . . ?
O22 Cl20 O24 110.6(6) . . ?
O22 Cl20 O23 109.0(5) . . ?
O24 Cl20 O23 109.5(5) . . ?
O22 Cl20 O21 110.1(6) . . ?
O24 Cl20 O21 108.6(6) . . ?
O23 Cl20 O21 109.1(6) . . ?
O22 Cl20 O21 121.2(9) . 17_445 ?
O24 Cl20 O21 11.4(8) . 17_445 ?
O23 Cl20 O21 100.5(7) . 17_445 ?
O21 Cl20 O21 106.3(7) . 17_445 ?
O22 Cl20 O24 111.7(8) . 18 ?
O24 Cl20 O24 98.1(6) . 18 ?
O23 Cl20 O24 117.5(7) . 18 ?
O21 Cl20 O24 11.2(6) . 18 ?
O21 Cl20 O24 96.8(5) 17_445 18 ?
O24 O21 Cl20 142.7(17) 18 . ?
O24 O21 Cl20 26.7(19) 18 18 ?
Cl20 O21 Cl20 123.9(8) . 18 ?
O21 O24 Cl20 142(3) 17_445 . ?
O21 O24 Cl20 26.2(12) 17_445 17_445 ?
Cl20 O24 Cl20 123.6(8) . 17_445 ?

loop_
_geom_bond_atom_site_label_1
_geom_bond_atom_site_label_2
_geom_bond_distance
_geom_bond_site_symmetry_2
_geom_bond_publ_flag
Ni1 N8 2.0392(15) 3 ?
Ni1 N8 2.0392(15) . ?
Ni1 N8 2.0392(15) 2 ?
Ni1 N1 2.1067(15) . ?
Ni1 N1 2.1067(15) 3 ?
Ni1 N1 2.1067(15) 2 ?
Mn1 O9 2.0273(14) 11_556 ?
Mn1 O9 2.0273(14) 12_556 ?
Mn1 O9 2.0273(14) 10_556 ?
Mn1 O9 2.0273(14) . ?
Mn1 O9 2.0273(14) 3 ?
Mn1 O9 2.0273(14) 2 ?
N1 C2 1.343(2) . ?
N1 C6 1.353(2) . ?
C2 C3 1.392(3) . ?
C3 C4 1.378(3) . ?
C4 C5 1.390(3) . ?
C5 C6 1.394(3) . ?
C6 C7 1.465(2) . ?
C7 N8 1.287(2) . ?
N8 O9 1.3429(18) . ?
Cl20 O22 1.361(10) . ?
Cl20 O24 1.373(11) . ?
Cl20 O23 1.379(10) . ?
Cl20 O21 1.380(11) . ?
Cl20 O21 1.887(15) 17_445 ?
Cl20 O24 1.897(14) 18 ?
O21 O24 0.61(2) 18 ?
O21 Cl20 1.887(15) 18 ?
O24 O21 0.61(2) 17_445 ?
O24 Cl20 1.897(14) 17_445 ?
